data_4070147
loop_
_publ_author_name
'Sun, Yan'
'Zhang, Zhengxing'
'Wang, Xu'
'Li, Xiaoqing'
'Weng, Linhong'
'Zhou, Xigeng'

_publ_section_title
;
 Lanthanide-Induced Diinsertion of Isocyanates into the N&#x2212;H Bond:
 Synthesis, Structure, and Reactivity of Organolanthanides Containing
 Diureido Ligands
;
_journal_issue 21
_journal_name_full Organometallics
_journal_page_first 6320
_journal_paper_doi 10.1021/om900631j
_journal_volume 28
_journal_year 2009
_chemical_formula_sum 'C53 H73 N4 O5 Yb'
_chemical_formula_weight 1019.19
_chemical_name_systematic
; 
 ? 
;
_space_group_IT_number 14
_symmetry_cell_setting monoclinic
_symmetry_space_group_name_Hall '-P 2yn'
_symmetry_space_group_name_H-M 'P 1 21/n 1'
_atom_sites_solution_hydrogens geom
_atom_sites_solution_primary direct
_atom_sites_solution_secondary difmap
_audit_creation_method SHELXL-97
_cell_angle_alpha 90.00
_cell_angle_beta 98.490(6)
_cell_angle_gamma 90.00
_cell_formula_units_Z 4
_cell_length_a 13.127(6)
_cell_length_b 9.974(4)
_cell_length_c 39.854(17)
_cell_measurement_reflns_used 1024
_cell_measurement_temperature 293(2)
_cell_measurement_theta_max 16.446
_cell_measurement_theta_min 2.2885
_cell_volume 5161(4)
_computing_cell_refinement 'Bruker XSCANS'
_computing_data_collection 'Bruker XSCANS'
_computing_data_reduction 'Bruker SHELXTL'
_computing_molecular_graphics 'Bruker SHELXTL'
_computing_publication_material 'Bruker SHELXTL'
_computing_structure_refinement 'SHELXL-97 (Sheldrick, 1997)'
_computing_structure_solution 'SHELXS-97 (Sheldrick, 1990)'
_diffrn_ambient_temperature 293(2)
_diffrn_measured_fraction_theta_full 0.995
_diffrn_measured_fraction_theta_max 0.995
_diffrn_measurement_device_type 'Bruker P4'
_diffrn_measurement_method '\w scans'
_diffrn_radiation_monochromator graphite
_diffrn_radiation_source 'fine-focus sealed tube'
_diffrn_radiation_type MoK\a
_diffrn_radiation_wavelength 0.71073
_diffrn_reflns_av_R_equivalents 0.0772
_diffrn_reflns_av_sigmaI/netI 0.1028
_diffrn_reflns_limit_h_max 12
_diffrn_reflns_limit_h_min -14
_diffrn_reflns_limit_k_max 10
_diffrn_reflns_limit_k_min -11
_diffrn_reflns_limit_l_max 43
_diffrn_reflns_limit_l_min -44
_diffrn_reflns_number 17526
_diffrn_reflns_theta_full 23.35
_diffrn_reflns_theta_max 23.35
_diffrn_reflns_theta_min 1.58
_exptl_absorpt_coefficient_mu 1.860
_exptl_absorpt_correction_T_max 0.8655
_exptl_absorpt_correction_T_min 0.8076
_exptl_absorpt_correction_type multi-scan
_exptl_absorpt_process_details sadabs
_exptl_crystal_colour yellow
_exptl_crystal_density_diffrn 1.312
_exptl_crystal_density_method 'not measured'
_exptl_crystal_description prism
_exptl_crystal_F_000 2116
_exptl_crystal_size_max 0.12
_exptl_crystal_size_mid 0.10
_exptl_crystal_size_min 0.08
_refine_diff_density_max 1.824
_refine_diff_density_min -1.333
_refine_diff_density_rms 0.135
_refine_ls_extinction_method none
_refine_ls_goodness_of_fit_ref 1.064
_refine_ls_hydrogen_treatment mixed
_refine_ls_matrix_type full
_refine_ls_number_parameters 546
_refine_ls_number_reflns 7470
_refine_ls_number_restraints 38
_refine_ls_restrained_S_all 1.065
_refine_ls_R_factor_all 0.1445
_refine_ls_R_factor_gt 0.0972
_refine_ls_shift/su_max 0.001
_refine_ls_shift/su_mean 0.000
_refine_ls_structure_factor_coef Fsqd
_refine_ls_weighting_details 'calc w=1/[\s^2^(Fo^2^)+(0.1494P)^2^+39.9684P] where P=(Fo^2^+2Fc^2^)/3'
_refine_ls_weighting_scheme calc
_refine_ls_wR_factor_gt 0.2670
_refine_ls_wR_factor_ref 0.2919
_reflns_number_gt 4858
_reflns_number_total 7470
_reflns_threshold_expression >2sigma(I)
_cod_data_source_file om900631j_si_002.cif
_cod_data_source_block f80519c
_cod_depositor_comments
;
The following automatic conversions were performed:

'_symmetry_cell_setting' value 'Monoclinic' changed to 'monoclinic'
according to /home/saulius/struct/CIF-dictionaries/cif_core.dic
dictionary named 'cif_core.dic' version 2.4.2 from 2011-04-26.

Automatic conversion script
Id: cif_fix_values 1715 2011-07-08 13:25:40Z adriana 
;
_cod_original_sg_symbol_H-M P2(1)/n
_cod_database_code 4070147

loop_
_symmetry_equiv_pos_as_xyz
'x, y, z'
'-x+1/2, y+1/2, -z+1/2'
'-x, -y, -z'
'x-1/2, -y-1/2, z-1/2'

loop_
_atom_site_label
_atom_site_type_symbol
_atom_site_fract_x
_atom_site_fract_y
_atom_site_fract_z
_atom_site_U_iso_or_equiv
_atom_site_adp_type
_atom_site_occupancy
_atom_site_symmetry_multiplicity
_atom_site_calc_flag
_atom_site_refinement_flags
Yb1 Yb 0.87975(5) 1.01361(7) 0.091954(18) 0.0537(3) Uani 1 1 d .
O1 O 0.7889(8) 1.1089(12) 0.1938(3) 0.060(3) Uani 1 1 d .
O2 O 0.7384(7) 0.9077(10) 0.1035(2) 0.046(3) Uani 1 1 d .
N1 N 0.9490(10) 1.2184(14) 0.1174(4) 0.062(4) Uani 1 1 d .
N2 N 0.8196(9) 1.1141(11) 0.1379(3) 0.040(3) Uani 1 1 d .
N3 N 0.6974(10) 0.9707(13) 0.1557(3) 0.051(3) Uani 1 1 d .
N4 N 0.5920(9) 0.8324(12) 0.1183(3) 0.039(3) Uani 1 1 d D
H4' H 0.574(11) 0.848(14) 0.1376(17) 0.046 Uiso 1 1 d D
C1 C 0.855(3) 1.197(3) 0.0427(5) 0.102(8) Uani 1 1 d .
H1A H 0.8744 1.2916 0.0448 0.123 Uiso 1 1 calc R
C2 C 0.7601(18) 1.145(3) 0.0453(4) 0.081(7) Uani 1 1 d .
H2A H 0.7017 1.1991 0.0500 0.098 Uiso 1 1 calc R
C3 C 0.7510(19) 1.017(3) 0.0354(5) 0.091(8) Uani 1 1 d .
H3A H 0.6863 0.9665 0.0309 0.110 Uiso 1 1 calc R
C4 C 0.847(2) 0.976(3) 0.0259(6) 0.104(8) Uani 1 1 d .
H4A H 0.8617 0.8949 0.0135 0.125 Uiso 1 1 calc R
C5 C 0.9097(17) 1.096(4) 0.0313(5) 0.114(11) Uani 1 1 d .
H5A H 0.9775 1.1077 0.0241 0.137 Uiso 1 1 calc R
C6 C 0.958(3) 0.795(3) 0.1236(9) 0.137(12) Uani 1 1 d .
H6A H 0.9190 0.7272 0.1341 0.165 Uiso 1 1 calc R
C7 C 0.9824(15) 0.790(2) 0.0902(8) 0.100(8) Uani 1 1 d .
H7A H 0.9643 0.7168 0.0740 0.120 Uiso 1 1 calc R
C8 C 1.0573(15) 0.893(3) 0.0870(8) 0.101(8) Uani 1 1 d .
H8A H 1.0983 0.9034 0.0685 0.121 Uiso 1 1 calc R
C9 C 1.0735(17) 0.957(3) 0.1173(11) 0.119(11) Uani 1 1 d .
H9A H 1.1270 1.0243 0.1235 0.142 Uiso 1 1 calc R
C10 C 1.010(3) 0.902(4) 0.1405(7) 0.123(12) Uani 1 1 d .
H10A H 1.0165 0.9216 0.1648 0.148 Uiso 1 1 calc R
C11 C 0.8882(10) 1.2218(15) 0.1434(4) 0.045(4) Uani 1 1 d .
C12 C 0.9019(11) 1.3196(15) 0.1686(4) 0.053(4) Uani 1 1 d .
H12A H 0.8664 1.3158 0.1871 0.063 Uiso 1 1 calc R
C13 C 0.9685(19) 1.420(2) 0.1652(5) 0.089(7) Uani 1 1 d .
H13A H 0.9748 1.4900 0.1808 0.107 Uiso 1 1 calc R
C14 C 1.0264(17) 1.422(2) 0.1397(7) 0.104(8) Uani 1 1 d .
H14A H 1.0712 1.4927 0.1374 0.125 Uiso 1 1 calc R
C15 C 1.0163(17) 1.314(2) 0.1169(6) 0.092(7) Uani 1 1 d .
H15A H 1.0599 1.3113 0.1005 0.111 Uiso 1 1 calc R
C16 C 0.7757(10) 1.0752(15) 0.1646(4) 0.043(4) Uani 1 1 d .
C17 C 0.6350(11) 0.9409(14) 0.1819(3) 0.040(4) Uani 1 1 d .
C18 C 0.5554(12) 1.0327(15) 0.1870(4) 0.050(4) Uani 1 1 d .
C19 C 0.5040(16) 1.0117(19) 0.2146(5) 0.072(5) Uani 1 1 d .
H19A H 0.4523 1.0701 0.2189 0.086 Uiso 1 1 calc R
C20 C 0.5320(14) 0.898(2) 0.2364(4) 0.068(5) Uani 1 1 d .
H20A H 0.4970 0.8825 0.2547 0.082 Uiso 1 1 calc R
C21 C 0.6102(13) 0.8119(19) 0.2305(4) 0.062(5) Uani 1 1 d .
H21A H 0.6293 0.7409 0.2452 0.074 Uiso 1 1 calc R
C22 C 0.6597(12) 0.8322(16) 0.2026(4) 0.050(4) Uani 1 1 d .
C23 C 0.7494(13) 0.7391(17) 0.1975(4) 0.055(4) Uani 1 1 d .
H23A H 0.7600 0.7451 0.1737 0.066 Uiso 1 1 calc R
C24 C 0.7255(15) 0.592(2) 0.2051(7) 0.112(9) Uani 1 1 d .
H24A H 0.6637 0.5645 0.1909 0.168 Uiso 1 1 calc R
H24B H 0.7164 0.5835 0.2285 0.168 Uiso 1 1 calc R
H24C H 0.7817 0.5360 0.2008 0.168 Uiso 1 1 calc R
C25 C 0.8475(15) 0.780(3) 0.2193(6) 0.123(10) Uani 1 1 d .
H25A H 0.8624 0.8723 0.2146 0.185 Uiso 1 1 calc R
H25B H 0.9029 0.7245 0.2143 0.185 Uiso 1 1 calc R
H25C H 0.8399 0.7710 0.2427 0.185 Uiso 1 1 calc R
C26 C 0.5290(11) 1.1542(17) 0.1661(4) 0.056(4) Uani 1 1 d .
H26A H 0.5611 1.1469 0.1454 0.067 Uiso 1 1 calc R
C27 C 0.5631(16) 1.2772(19) 0.1831(5) 0.085(6) Uani 1 1 d .
H27A H 0.6361 1.2734 0.1902 0.128 Uiso 1 1 calc R
H27B H 0.5287 1.2889 0.2026 0.128 Uiso 1 1 calc R
H27C H 0.5471 1.3513 0.1679 0.128 Uiso 1 1 calc R
C28 C 0.4114(15) 1.161(2) 0.1557(5) 0.087(7) Uani 1 1 d .
H28A H 0.3878 1.0812 0.1436 0.131 Uiso 1 1 calc R
H28B H 0.3943 1.2378 0.1414 0.131 Uiso 1 1 calc R
H28C H 0.3788 1.1690 0.1757 0.131 Uiso 1 1 calc R
C29 C 0.6770(12) 0.9028(14) 0.1242(3) 0.043(4) Uani 1 1 d .
C30 C 0.5592(10) 0.7816(15) 0.0846(4) 0.039(3) Uani 1 1 d .
C31 C 0.480(2) 0.852(2) 0.0650(4) 0.086(7) Uani 1 1 d .
C32 C 0.4486(14) 0.807(2) 0.0310(4) 0.072(6) Uani 1 1 d .
H32A H 0.3997 0.8551 0.0165 0.087 Uiso 1 1 calc R
C33 C 0.4910(19) 0.695(2) 0.0200(5) 0.093(7) Uani 1 1 d .
H33A H 0.4696 0.6646 -0.0020 0.112 Uiso 1 1 calc R
C34 C 0.5646(16) 0.6239(19) 0.0407(5) 0.076(6) Uani 1 1 d .
H34A H 0.5926 0.5474 0.0323 0.091 Uiso 1 1 calc R
C35 C 0.5981(13) 0.6630(16) 0.0734(4) 0.055(4) Uani 1 1 d .
C36 C 0.6776(14) 0.5804(19) 0.0965(5) 0.071(5) Uani 1 1 d .
H36A H 0.7003 0.6313 0.1173 0.085 Uiso 1 1 calc R
C37 C 0.626(2) 0.447(3) 0.1059(8) 0.127(10) Uani 1 1 d .
H37A H 0.5669 0.4678 0.1165 0.190 Uiso 1 1 calc R
H37B H 0.6746 0.3966 0.1213 0.190 Uiso 1 1 calc R
H37C H 0.6054 0.3959 0.0857 0.190 Uiso 1 1 calc R
C38 C 0.7715(18) 0.549(3) 0.0789(7) 0.115(9) Uani 1 1 d .
H38A H 0.8033 0.6317 0.0735 0.172 Uiso 1 1 calc R
H38B H 0.7497 0.5001 0.0584 0.172 Uiso 1 1 calc R
H38C H 0.8201 0.4967 0.0938 0.172 Uiso 1 1 calc R
C39 C 0.4329(14) 0.973(2) 0.0758(5) 0.071(5) Uani 1 1 d .
H39A H 0.4478 0.9723 0.1007 0.086 Uiso 1 1 calc R
C40 C 0.4846(17) 1.102(2) 0.0651(7) 0.115(9) Uani 1 1 d .
H40A H 0.5578 1.0955 0.0716 0.172 Uiso 1 1 calc R
H40B H 0.4589 1.1780 0.0760 0.172 Uiso 1 1 calc R
H40C H 0.4692 1.1122 0.0409 0.172 Uiso 1 1 calc R
C41 C 0.3179(17) 0.987(3) 0.0678(7) 0.135(12) Uani 1 1 d .
H41A H 0.2858 0.9083 0.0755 0.203 Uiso 1 1 calc R
H41B H 0.2984 0.9958 0.0437 0.203 Uiso 1 1 calc R
H41C H 0.2959 1.0645 0.0789 0.203 Uiso 1 1 calc R
O3 O 0.4074(11) 0.748(2) 0.1445(4) 0.112(6) Uani 1 1 d D
C42 C 0.320(2) 0.783(3) 0.1605(9) 0.185(16) Uani 1 1 d D
H42A H 0.3402 0.7885 0.1848 0.222 Uiso 1 1 calc R
H42B H 0.2932 0.8693 0.1523 0.222 Uiso 1 1 calc R
C43 C 0.2428(19) 0.681(3) 0.1525(11) 0.194(19) Uani 1 1 d D
H43A H 0.2005 0.6978 0.1308 0.233 Uiso 1 1 calc R
H43B H 0.1991 0.6737 0.1700 0.233 Uiso 1 1 calc R
C44 C 0.308(2) 0.563(3) 0.1514(11) 0.186(18) Uani 1 1 d D
H44A H 0.3166 0.5164 0.1729 0.223 Uiso 1 1 calc R
H44B H 0.2786 0.5024 0.1336 0.223 Uiso 1 1 calc R
C45 C 0.4055(19) 0.615(2) 0.1444(13) 0.23(3) Uani 1 1 d D
H45A H 0.4602 0.5817 0.1614 0.279 Uiso 1 1 calc R
H45B H 0.4182 0.5824 0.1225 0.279 Uiso 1 1 calc R
O4 O 0.358(3) 0.421(3) 0.2580(12) 0.28(2) Uani 1 1 d D
C46 C 0.416(2) 0.546(4) 0.2622(13) 0.23(3) Uani 1 1 d D
H46A H 0.4872 0.5287 0.2718 0.274 Uiso 1 1 calc R
H46B H 0.4150 0.5904 0.2405 0.274 Uiso 1 1 calc R
C47 C 0.366(4) 0.627(5) 0.2849(15) 0.38(5) Uani 1 1 d D
H47A H 0.3809 0.7218 0.2826 0.453 Uiso 1 1 calc R
H47B H 0.3848 0.6002 0.3083 0.453 Uiso 1 1 calc R
C48 C 0.258(2) 0.595(4) 0.2719(16) 0.26(3) Uani 1 1 d D
H48A H 0.2176 0.5897 0.2903 0.315 Uiso 1 1 calc R
H48B H 0.2283 0.6633 0.2560 0.315 Uiso 1 1 calc R
C49 C 0.262(3) 0.468(5) 0.2553(15) 0.30(4) Uani 1 1 d D
H49A H 0.2194 0.4043 0.2654 0.360 Uiso 1 1 calc R
H49B H 0.2338 0.4774 0.2316 0.360 Uiso 1 1 calc R
O5 O 0.246(4) 0.549(5) 0.0274(18) 0.60(6) Uiso 1 1 d D
C50 C 0.150(4) 0.555(4) 0.0410(12) 0.26(2) Uiso 1 1 d D
H50A H 0.1074 0.6267 0.0300 0.307 Uiso 1 1 calc R
H50B H 0.1634 0.5738 0.0651 0.307 Uiso 1 1 calc R
C51 C 0.098(3) 0.426(6) 0.0348(15) 0.37(4) Uiso 1 1 d D
H51A H 0.0726 0.4108 0.0110 0.446 Uiso 1 1 calc R
H51B H 0.0429 0.4137 0.0483 0.446 Uiso 1 1 calc R
C52 C 0.191(5) 0.345(4) 0.0472(12) 0.27(2) Uiso 1 1 d D
H52A H 0.2108 0.3534 0.0716 0.324 Uiso 1 1 calc R
H52B H 0.1819 0.2515 0.0411 0.324 Uiso 1 1 calc R
C53 C 0.264(4) 0.412(6) 0.0284(14) 0.33(3) Uiso 1 1 d D
H53A H 0.3336 0.3948 0.0392 0.397 Uiso 1 1 calc R
H53B H 0.2562 0.3773 0.0054 0.397 Uiso 1 1 calc R

loop_
_atom_site_aniso_label
_atom_site_aniso_U_11
_atom_site_aniso_U_22
_atom_site_aniso_U_33
_atom_site_aniso_U_23
_atom_site_aniso_U_13
_atom_site_aniso_U_12
Yb1 0.0511(5) 0.0571(5) 0.0544(5) -0.0023(4) 0.0127(3) -0.0014(4)
O1 0.050(7) 0.083(8) 0.046(7) -0.017(6) 0.004(5) -0.034(6)
O2 0.028(5) 0.069(7) 0.044(6) -0.016(5) 0.016(5) -0.025(5)
N1 0.045(8) 0.069(10) 0.078(11) -0.003(8) 0.028(8) -0.021(7)
N2 0.043(7) 0.041(7) 0.039(7) -0.004(5) 0.013(6) -0.008(6)
N3 0.057(8) 0.056(8) 0.039(7) -0.009(6) 0.008(6) -0.013(7)
N4 0.030(7) 0.059(8) 0.027(7) -0.003(6) 0.005(5) -0.002(6)
C1 0.15(3) 0.11(2) 0.045(13) 0.022(12) 0.024(15) -0.026(19)
C2 0.074(15) 0.13(2) 0.035(11) 0.030(12) -0.014(10) 0.022(14)
C3 0.100(18) 0.11(2) 0.052(12) 0.024(13) -0.014(11) -0.060(16)
C4 0.11(2) 0.13(2) 0.068(15) -0.007(14) 0.002(14) 0.033(18)
C5 0.060(14) 0.24(4) 0.044(13) 0.031(18) 0.015(11) 0.00(2)
C6 0.17(3) 0.12(3) 0.11(2) 0.04(2) 0.02(2) 0.07(2)
C7 0.045(12) 0.077(15) 0.18(3) -0.021(16) 0.040(15) 0.006(10)
C8 0.034(12) 0.13(2) 0.14(2) 0.004(18) 0.016(13) 0.017(13)
C9 0.035(12) 0.12(2) 0.19(3) -0.01(2) -0.031(17) 0.000(13)
C10 0.12(2) 0.16(3) 0.079(19) -0.021(19) -0.043(17) 0.08(2)
C11 0.024(8) 0.050(9) 0.060(10) 0.011(8) 0.001(7) -0.014(7)
C12 0.029(8) 0.045(9) 0.086(13) -0.017(9) 0.017(8) -0.012(7)
C13 0.13(2) 0.073(14) 0.068(14) -0.013(11) 0.012(13) -0.035(14)
C14 0.079(16) 0.087(16) 0.15(2) -0.019(16) 0.012(16) -0.052(13)
C15 0.080(15) 0.106(18) 0.099(17) -0.016(14) 0.037(13) -0.026(14)
C16 0.025(8) 0.051(9) 0.053(11) -0.001(8) 0.007(7) -0.011(7)
C17 0.042(9) 0.041(8) 0.036(8) -0.010(7) 0.003(7) -0.019(7)
C18 0.054(10) 0.041(9) 0.054(10) -0.005(7) 0.011(8) -0.012(7)
C19 0.081(13) 0.074(13) 0.065(12) 0.014(10) 0.024(10) -0.006(11)
C20 0.059(12) 0.091(14) 0.053(11) -0.003(10) 0.004(9) -0.001(11)
C21 0.048(10) 0.079(12) 0.059(12) 0.021(9) 0.009(9) -0.013(9)
C22 0.055(10) 0.062(10) 0.030(9) -0.002(8) 0.000(7) 0.007(8)
C23 0.057(11) 0.062(11) 0.049(10) -0.003(8) 0.015(8) -0.011(8)
C24 0.054(13) 0.063(14) 0.22(3) -0.005(16) 0.034(15) 0.013(10)
C25 0.054(13) 0.18(3) 0.13(2) -0.038(19) -0.017(13) 0.061(16)
C26 0.035(9) 0.070(12) 0.064(11) -0.009(9) 0.009(8) 0.010(8)
C27 0.096(16) 0.063(13) 0.099(16) 0.006(11) 0.023(13) 0.022(11)
C28 0.080(15) 0.084(14) 0.094(16) -0.003(12) 0.001(12) 0.041(12)
C29 0.060(10) 0.036(8) 0.027(8) 0.008(6) -0.015(8) -0.012(7)
C30 0.026(8) 0.053(9) 0.036(9) 0.001(7) 0.002(6) -0.018(7)
C31 0.14(2) 0.067(13) 0.040(11) -0.002(9) -0.005(12) -0.046(14)
C32 0.053(11) 0.110(17) 0.046(11) -0.005(11) -0.020(9) -0.012(11)
C33 0.111(19) 0.099(17) 0.056(14) -0.013(13) -0.031(12) -0.009(15)
C34 0.098(15) 0.059(11) 0.068(14) -0.021(10) 0.004(12) 0.001(11)
C35 0.066(11) 0.052(10) 0.046(10) -0.004(8) 0.010(8) -0.013(9)
C36 0.066(12) 0.065(12) 0.078(13) -0.004(10) -0.001(10) 0.002(10)
C37 0.099(19) 0.11(2) 0.18(3) 0.045(19) 0.035(19) 0.011(16)
C38 0.075(15) 0.100(18) 0.17(3) -0.022(17) 0.018(16) 0.019(13)
C39 0.057(11) 0.079(13) 0.076(13) 0.006(10) 0.002(9) 0.019(10)
C40 0.077(15) 0.066(14) 0.22(3) 0.005(16) 0.081(18) -0.004(12)
C41 0.064(14) 0.21(3) 0.13(2) 0.00(2) -0.006(14) 0.066(19)
O3 0.055(9) 0.148(16) 0.141(15) -0.012(12) 0.037(9) -0.035(10)
C42 0.18(4) 0.16(3) 0.21(4) -0.04(3) 0.03(3) 0.04(3)
C43 0.13(3) 0.08(2) 0.40(6) -0.02(3) 0.12(3) -0.06(2)
C44 0.16(3) 0.09(2) 0.34(5) 0.02(3) 0.14(3) -0.02(2)
C45 0.08(2) 0.09(2) 0.56(8) 0.03(3) 0.15(3) 0.016(17)
O4 0.12(2) 0.24(4) 0.48(6) -0.06(4) 0.01(3) 0.02(3)
C46 0.10(3) 0.26(6) 0.32(7) 0.10(5) 0.03(3) -0.09(3)
C47 0.64(17) 0.18(6) 0.30(9) -0.01(5) 0.04(10) -0.09(9)
C48 0.037(17) 0.27(6) 0.49(10) -0.03(6) 0.06(3) -0.05(2)
C49 0.22(6) 0.31(8) 0.41(9) -0.08(7) 0.18(7) -0.18(6)

loop_
_atom_type_symbol
_atom_type_description
_atom_type_scat_dispersion_real
_atom_type_scat_dispersion_imag
_atom_type_scat_source
C C 0.0033 0.0016 'International Tables Vol C Tables 4.2.6.8 and 6.1.1.4'
H H 0.0000 0.0000 'International Tables Vol C Tables 4.2.6.8 and 6.1.1.4'
N N 0.0061 0.0033 'International Tables Vol C Tables 4.2.6.8 and 6.1.1.4'
O O 0.0106 0.0060 'International Tables Vol C Tables 4.2.6.8 and 6.1.1.4'
Yb Yb -0.3850 5.5486 'International Tables Vol C Tables 4.2.6.8 and 6.1.1.4'

loop_
_geom_angle_atom_site_label_1
_geom_angle_atom_site_label_2
_geom_angle_atom_site_label_3
_geom_angle
O2 Yb1 N2 69.8(4)
O2 Yb1 N1 126.1(4)
N2 Yb1 N1 56.8(4)
O2 Yb1 C2 87.3(7)
N2 Yb1 C2 96.2(6)
N1 Yb1 C2 91.5(7)
O2 Yb1 C7 92.8(5)
N2 Yb1 C7 128.7(7)
N1 Yb1 C7 125.0(6)
C2 Yb1 C7 132.0(9)
O2 Yb1 C3 74.5(5)
N2 Yb1 C3 115.0(7)
N1 Yb1 C3 120.7(7)
C2 Yb1 C3 29.6(7)
C7 Yb1 C3 105.0(9)
O2 Yb1 C4 97.0(8)
N2 Yb1 C4 145.7(6)
N1 Yb1 C4 122.7(8)
C2 Yb1 C4 50.6(7)
C7 Yb1 C4 81.8(9)
C3 Yb1 C4 31.7(7)
O2 Yb1 C10 96.9(10)
N2 Yb1 C10 82.1(7)
N1 Yb1 C10 83.3(9)
C2 Yb1 C10 174.6(12)
C7 Yb1 C10 51.5(8)
C3 Yb1 C10 155.3(10)
C4 Yb1 C10 131.7(8)
O2 Yb1 C5 125.1(6)
N2 Yb1 C5 134.4(9)
N1 Yb1 C5 91.2(9)
C2 Yb1 C5 49.0(7)
C7 Yb1 C5 95.5(10)
C3 Yb1 C5 50.9(7)
C4 Yb1 C5 32.0(8)
C10 Yb1 C5 129.5(10)
O2 Yb1 C6 77.9(9)
N2 Yb1 C6 97.6(8)
N1 Yb1 C6 113.7(10)
C2 Yb1 C6 154.8(11)
C7 Yb1 C6 31.2(8)
C3 Yb1 C6 125.4(11)
C4 Yb1 C6 110.7(10)
C10 Yb1 C6 30.5(9)
C5 Yb1 C6 126.5(11)
O2 Yb1 C8 124.4(7)
N2 Yb1 C8 131.0(7)
N1 Yb1 C8 97.7(7)
C2 Yb1 C8 128.2(8)
C7 Yb1 C8 31.8(7)
C3 Yb1 C8 113.9(9)
C4 Yb1 C8 82.8(9)
C10 Yb1 C8 51.7(9)
C5 Yb1 C8 79.8(9)
C6 Yb1 C8 51.7(9)
O2 Yb1 C9 126.6(8)
N2 Yb1 C9 102.1(10)
N1 Yb1 C9 74.9(8)
C2 Yb1 C9 145.4(10)
C7 Yb1 C9 50.1(8)
C3 Yb1 C9 142.4(12)
C4 Yb1 C9 110.7(11)
C10 Yb1 C9 31.5(9)
C5 Yb1 C9 98.7(11)
C6 Yb1 C9 50.1(10)
C8 Yb1 C9 29.5(8)
C29 O2 Yb1 142.8(9)
C15 N1 C11 117.0(16)
C15 N1 Yb1 146.6(13)
C11 N1 Yb1 96.4(9)
C16 N2 C11 116.2(12)
C16 N2 Yb1 137.4(10)
C11 N2 Yb1 99.8(9)
C29 N3 C17 119.1(12)
C29 N3 C16 125.8(12)
C17 N3 C16 115.0(11)
C29 N4 C30 119.0(11)
C5 C1 C2 106(2)
C5 C1 Yb1 74.1(14)
C2 C1 Yb1 72.4(11)
C3 C2 C1 113(2)
C3 C2 Yb1 75.6(12)
C1 C2 Yb1 77.6(12)
C2 C3 C4 108(2)
C2 C3 Yb1 74.8(11)
C4 C3 Yb1 74.8(12)
C3 C4 C5 103(2)
C3 C4 Yb1 73.5(12)
C5 C4 Yb1 74.4(12)
C1 C5 C4 110(2)
C1 C5 Yb1 76.4(12)
C4 C5 Yb1 73.6(13)
C10 C6 C7 109(3)
C10 C6 Yb1 74.2(16)
C7 C6 Yb1 72.9(14)
C6 C7 C8 108(3)
C6 C7 Yb1 75.9(13)
C8 C7 Yb1 75.8(12)
C9 C8 C7 106(3)
C9 C8 Yb1 75.3(13)
C7 C8 Yb1 72.5(11)
C8 C9 C10 112(3)
C8 C9 Yb1 75.2(13)
C10 C9 Yb1 73.5(12)
C6 C10 C9 106(3)
C6 C10 Yb1 75.4(14)
C9 C10 Yb1 75.1(14)
C12 C11 N2 131.6(14)
C12 C11 N1 121.7(13)
N2 C11 N1 106.8(13)
C12 C11 Yb1 174.8(10)
N2 C11 Yb1 52.0(7)
N1 C11 Yb1 55.0(8)
C13 C12 C11 117.7(17)
C12 C13 C14 122(2)
C13 C14 C15 118(2)
N1 C15 C14 124(2)
O1 C16 N2 132.2(14)
O1 C16 N3 115.3(13)
N2 C16 N3 112.5(13)
C22 C17 C18 122.3(13)
C22 C17 N3 119.1(14)
C18 C17 N3 118.3(13)
C19 C18 C17 117.9(15)
C19 C18 C26 117.9(15)
C17 C18 C26 124.1(14)
C18 C19 C20 119.1(18)
C21 C20 C19 120.9(17)
C22 C21 C20 119.6(16)
C17 C22 C21 120.1(15)
C17 C22 C23 121.1(14)
C21 C22 C23 118.5(14)
C25 C23 C22 111.5(14)
C25 C23 C24 109.3(18)
C22 C23 C24 111.6(14)
C27 C26 C18 113.6(15)
C27 C26 C28 108.5(15)
C18 C26 C28 109.3(15)
O2 C29 N4 121.6(13)
O2 C29 N3 121.1(13)
N4 C29 N3 117.3(14)
C35 C30 C31 121.9(15)
C35 C30 N4 121.7(14)
C31 C30 N4 116.2(14)
C30 C31 C32 117(2)
C30 C31 C39 124.5(16)
C32 C31 C39 118(2)
C33 C32 C31 119(2)
C32 C33 C34 121.3(19)
C33 C34 C35 121.7(19)
C34 C35 C30 117.8(16)
C34 C35 C36 121.0(16)
C30 C35 C36 121.1(15)
C35 C36 C38 110.8(17)
C35 C36 C37 108.8(16)
C38 C36 C37 110.0(18)
C31 C39 C41 118(2)
C31 C39 C40 112.8(17)
C41 C39 C40 109.7(19)
C45 O3 C42 103.2(17)
C43 C42 O3 108.4(19)
C42 C43 C44 100(2)
C45 C44 C43 105.1(17)
O3 C45 C44 111.9(17)
C49 O4 C46 100(2)
C47 C46 O4 106(2)
C46 C47 C48 99(2)
C49 C48 C47 105(2)
O4 C49 C48 112(2)
C53 O5 C50 100.7(16)
O5 C50 C51 108.0(17)
C50 C51 C52 95(2)
C53 C52 C51 98(2)
O5 C53 C52 110.3(17)

loop_
_geom_bond_atom_site_label_1
_geom_bond_atom_site_label_2
_geom_bond_distance
Yb1 O2 2.241(9)
Yb1 N2 2.326(11)
Yb1 N1 2.398(14)
Yb1 C2 2.602(17)
Yb1 C7 2.61(2)
Yb1 C3 2.61(2)
Yb1 C4 2.63(2)
Yb1 C10 2.63(2)
Yb1 C5 2.64(2)
Yb1 C6 2.65(3)
Yb1 C8 2.65(2)
Yb1 C9 2.66(2)
O1 C16 1.200(17)
O2 C29 1.236(17)
N1 C15 1.31(2)
N1 C11 1.401(19)
N2 C16 1.338(18)
N2 C11 1.398(17)
N3 C29 1.418(18)
N3 C17 1.449(18)
N3 C16 1.469(19)
N4 C29 1.309(18)
N4 C30 1.441(17)
C1 C5 1.35(4)
C1 C2 1.36(3)
C2 C3 1.33(3)
C3 C4 1.43(3)
C4 C5 1.45(4)
C6 C10 1.39(4)
C6 C7 1.42(4)
C7 C8 1.44(3)
C8 C9 1.35(4)
C9 C10 1.43(4)
C11 C12 1.39(2)
C12 C13 1.35(2)
C13 C14 1.36(3)
C14 C15 1.40(3)
C17 C22 1.37(2)
C17 C18 1.43(2)
C18 C19 1.39(2)
C18 C26 1.48(2)
C19 C20 1.44(2)
C20 C21 1.39(2)
C21 C22 1.38(2)
C22 C23 1.54(2)
C23 C25 1.50(3)
C23 C24 1.54(3)
C26 C27 1.44(2)
C26 C28 1.54(2)
C30 C35 1.39(2)
C30 C31 1.40(3)
C31 C32 1.43(2)
C31 C39 1.45(3)
C32 C33 1.35(3)
C33 C34 1.37(3)
C34 C35 1.37(2)
C35 C36 1.53(2)
C36 C38 1.54(3)
C36 C37 1.56(3)
C39 C41 1.50(3)
C39 C40 1.54(3)
O3 C45 1.32(2)
O3 C42 1.44(2)
C42 C43 1.43(2)
C43 C44 1.46(2)
C44 C45 1.44(2)
O4 C49 1.34(2)
O4 C46 1.46(2)
C46 C47 1.44(2)
C47 C48 1.47(2)
C48 C49 1.44(2)
O5 C53 1.379(17)
O5 C50 1.443(17)
C50 C51 1.464(18)
C51 C52 1.485(18)
C52 C53 1.463(17)

loop_
_geom_hbond_atom_site_label_D
_geom_hbond_atom_site_label_H
_geom_hbond_atom_site_label_A
_geom_hbond_distance_DH
_geom_hbond_distance_HA
_geom_hbond_distance_DA
_geom_hbond_angle_DHA
N4 H4' O3 0.85(2) 2.46(13) 2.901(17) 113(11)
